data_2311866
loop_
_publ_author_name
'Smith, Graham'
'Wermuth, Urs D.'

_publ_section_title
;
 The coordination complex structures and hydrogen bonding in the
 three-dimensional alkaline earth metal salts (Mg, Ca, Sr and Ba) of
 (4-aminophenyl)arsonic acid.
;
_journal_coeditor_code OV3082
_journal_issue 'Pt 1'
_journal_name_full 'Acta crystallographica. Section C, Structural chemistry'
_journal_page_first 61
_journal_page_last 67
_journal_paper_doi 10.1107/S2053229616019434
_journal_volume 73
_journal_year 2017
_chemical_formula_iupac '[Ba (C6 H7 As N O3)2 (H2 O)3]'
_chemical_formula_moiety 'C12 H20 As2 Ba N2 O9'
_chemical_formula_sum 'C12 H20 As2 Ba N2 O9'
_chemical_formula_weight 623.92
_chemical_name_common 'barium <i>p</i>-arsanilate trihydrate'
_chemical_name_systematic
;
<i>catena</i>-Poly[[triaquabarium]-bis[\m~2~-hydrogen
(4-aminophenyl)arsonato-\k^2^<i>O</i>:<i>O</i>']]
;
_space_group_IT_number 15
_space_group_name_Hall '-I 2ya'
_space_group_name_H-M_alt 'I 1 2/a 1'
_symmetry_cell_setting monoclinic
_symmetry_space_group_name_Hall '-I 2ya'
_symmetry_space_group_name_H-M 'I 1 2/a 1'
_atom_sites_solution_hydrogens geom
_atom_sites_solution_primary direct
_atom_sites_solution_secondary difmap
_audit_creation_method SHELXL-97
_cell_angle_alpha 90.00
_cell_angle_beta 98.214(7)
_cell_angle_gamma 90.00
_cell_formula_units_Z 4
_cell_length_a 9.9997(8)
_cell_length_b 7.7305(6)
_cell_length_c 23.979(2)
_cell_measurement_reflns_used 1721
_cell_measurement_temperature 200(2)
_cell_measurement_theta_max 29.11
_cell_measurement_theta_min 4.60
_cell_volume 1834.6(3)
_computing_cell_refinement
;
CrysAlis PRO (Rigaku OD, 2015)
;
_computing_data_collection
;
CrysAlis PRO (Rigaku OD, 2015)
;
_computing_data_reduction
;
CrysAlis PRO (Rigaku OD, 2015)
;
_computing_molecular_graphics
;
PLATON (Spek, 2009)
;
_computing_publication_material
;
PLATON (Spek, 2009)
;
_computing_structure_refinement
;
SHELXL97 (Sheldrick, 2008) within WinGX (Farrugia, 2012)
;
_computing_structure_solution
;
SIR92 (Altomare <i>et al.</i>, 1993)
;
_diffrn_ambient_temperature 200(2)
_diffrn_detector_area_resol_mean 16.077
_diffrn_measured_fraction_theta_full 0.997
_diffrn_measured_fraction_theta_max 0.997
_diffrn_measurement_device_type 'Oxford Diffraction Gemini-S CCD-detector'
_diffrn_measurement_method '\w scans'
_diffrn_radiation_monochromator graphite
_diffrn_radiation_source 'Enhance (Mo) X-ray source'
_diffrn_radiation_type MoK\a
_diffrn_radiation_wavelength 0.71073
_diffrn_reflns_av_R_equivalents 0.0289
_diffrn_reflns_av_sigmaI/netI 0.0350
_diffrn_reflns_limit_h_max 10
_diffrn_reflns_limit_h_min -12
_diffrn_reflns_limit_k_max 7
_diffrn_reflns_limit_k_min -9
_diffrn_reflns_limit_l_max 28
_diffrn_reflns_limit_l_min -29
_diffrn_reflns_number 3485
_diffrn_reflns_theta_full 25.99
_diffrn_reflns_theta_max 25.99
_diffrn_reflns_theta_min 3.43
_diffrn_standards_number 0
_exptl_absorpt_coefficient_mu 5.794
_exptl_absorpt_correction_T_max 0.970
_exptl_absorpt_correction_T_min 0.470
_exptl_absorpt_correction_type multi-scan
_exptl_absorpt_process_details
;
(CrysAlis PRO; Rigaku OD, 2015)
;
_exptl_crystal_colour colourless
_exptl_crystal_density_diffrn 2.257
_exptl_crystal_density_method 'not measured'
_exptl_crystal_description block
_exptl_crystal_F_000 1200
_exptl_crystal_size_max 0.36
_exptl_crystal_size_mid 0.22
_exptl_crystal_size_min 0.16
_refine_diff_density_max 0.851
_refine_diff_density_min -0.950
_refine_ls_extinction_method none
_refine_ls_goodness_of_fit_ref 1.096
_refine_ls_hydrogen_treatment mixed
_refine_ls_matrix_type full
_refine_ls_number_parameters 137
_refine_ls_number_reflns 1801
_refine_ls_number_restraints 7
_refine_ls_restrained_S_all 1.099
_refine_ls_R_factor_all 0.0259
_refine_ls_R_factor_gt 0.0228
_refine_ls_shift/su_max 0.001
_refine_ls_shift/su_mean 0.000
_refine_ls_structure_factor_coef Fsqd
_refine_ls_weighting_details 'calc w=1/[\s^2^(Fo^2^)+(0.0262P)^2^+0.1187P] where P=(Fo^2^+2Fc^2^)/3'
_refine_ls_weighting_scheme calc
_refine_ls_wR_factor_gt 0.0540
_refine_ls_wR_factor_ref 0.0549
_reflns_number_gt 1696
_reflns_number_total 1801
_reflns_threshold_expression I>2\s(I)
_cod_data_source_file ov3082sup1.cif
_cod_data_source_block IV
_cod_original_cell_volume 1834.7(3)
_cod_original_sg_symbol_H-M 'I 2/a'
_cod_database_code 2311866

loop_
_symmetry_equiv_pos_site_id
_symmetry_equiv_pos_as_xyz
1 x,y,z
2 1/2-x,y,-z
3 -x,-y,-z
4 1/2+x,-y,z
5 1/2+x,1/2+y,1/2+z
6 -x,1/2+y,1/2-z
7 1/2-x,1/2-y,1/2-z
8 x,1/2-y,1/2+z

loop_
_atom_site_aniso_label
_atom_site_aniso_U_11
_atom_site_aniso_U_22
_atom_site_aniso_U_33
_atom_site_aniso_U_12
_atom_site_aniso_U_13
_atom_site_aniso_U_23
Ba1 0.01570(10) 0.0125(2) 0.0147(2) 0.0000 0.00040(10) 0.0000
As1 0.0107(2) 0.0117(2) 0.0143(2) 0.00070(10) 0.00190(10) 0.00080(10)
O1W 0.0243(12) 0.0181(13) 0.0382(16) -0.0006(9) 0.0120(11) -0.0007(12)
O2W 0.048(2) 0.0165(19) 0.042(2) 0.0000 0.0120(19) 0.0000
O11 0.0238(11) 0.0140(11) 0.0230(13) 0.0004(9) -0.0026(10) -0.0031(10)
O12 0.0134(10) 0.0255(13) 0.0236(13) 0.0007(9) 0.0066(9) 0.0071(11)
O13 0.0114(10) 0.0137(11) 0.0289(13) 0.0020(9) 0.0006(9) 0.0009(11)
N4 0.0287(16) 0.0326(18) 0.0177(16) 0.0031(13) 0.0025(13) 0.0022(14)
C1 0.0143(14) 0.0159(15) 0.0125(16) 0.0046(12) 0.0013(12) 0.0006(14)
C2 0.0141(14) 0.0161(16) 0.0225(18) -0.0022(12) 0.0041(12) 0.0012(15)
C3 0.0147(14) 0.0146(15) 0.0221(17) -0.0014(12) -0.0004(13) -0.0016(14)
C4 0.0167(15) 0.0184(16) 0.0172(17) 0.0074(13) 0.0023(13) -0.0002(15)
C5 0.0187(16) 0.0210(18) 0.0221(19) 0.0022(13) 0.0067(14) 0.0083(15)
C6 0.0141(14) 0.0168(16) 0.0229(18) -0.0003(12) 0.0015(13) 0.0000(14)

loop_
_atom_site_type_symbol
_atom_site_label
_atom_site_fract_x
_atom_site_fract_y
_atom_site_fract_z
_atom_site_U_iso_or_equiv
_atom_site_thermal_displace_type
_atom_site_calc_flag
_atom_site_refinement_flags
_atom_site_occupancy
Ba Ba1 0.75000 0.28700(3) 0.50000 0.01450(10) Uani d S 1.000
As As1 0.43401(3) 0.05954(4) 0.408300(10) 0.01220(10) Uani d . 1.000
O O1W 0.5902(2) 0.4300(3) 0.57359(12) 0.0261(8) Uani d D 1.000
O O2W 0.75000 0.6465(5) 0.50000 0.0350(11) Uani d SD 1.000
O O11 0.5036(2) 0.2376(3) 0.43911(10) 0.0208(7) Uani d . 1.000
O O12 0.30116(19) -0.0164(3) 0.43546(9) 0.0205(7) Uani d . 1.000
O O13 0.55376(19) -0.1064(3) 0.41966(10) 0.0182(7) Uani d D 1.000
N N4 0.3301(3) 0.0886(4) 0.15278(13) 0.0264(10) Uani d D 1.000
C C1 0.3921(3) 0.0829(4) 0.32900(13) 0.0143(9) Uani d . 1.000
C C2 0.2955(3) -0.0255(4) 0.29931(14) 0.0174(9) Uani d . 1.000
C C3 0.2734(3) -0.0207(4) 0.24105(13) 0.0174(9) Uani d . 1.000
C C4 0.3463(3) 0.0915(4) 0.21100(13) 0.0175(9) Uani d . 1.000
C C5 0.4402(3) 0.2028(4) 0.24149(15) 0.0202(10) Uani d . 1.000
C C6 0.4626(3) 0.1983(4) 0.30002(14) 0.0180(9) Uani d . 1.000
H H2 0.24500 -0.10250 0.31910 0.0210 Uiso c R 1.000
H H3 0.20750 -0.09500 0.22110 0.0210 Uiso c R 1.000
H H5 0.48910 0.28230 0.22190 0.0240 Uiso c R 1.000
H H6 0.52650 0.27470 0.32020 0.0220 Uiso c R 1.000
H H11W 0.555(3) 0.534(3) 0.5741(18) 0.0390 Uiso d D 1.000
H H12W 0.534(3) 0.358(4) 0.5849(17) 0.0390 Uiso d D 1.000
H H13 0.636(2) -0.071(4) 0.4302(14) 0.0270 Uiso d D 1.000
H H21W 0.688(4) 0.715(5) 0.509(2) 0.0520 Uiso d D 1.000
H H41 0.259(3) 0.040(5) 0.1339(14) 0.0320 Uiso d D 1.000
H H42 0.355(4) 0.180(4) 0.1350(15) 0.0320 Uiso d D 1.000

loop_
_atom_type_symbol
_atom_type_description
_atom_type_scat_dispersion_real
_atom_type_scat_dispersion_imag
_atom_type_scat_source
C C 0.0033 0.0016 'International Tables Vol C Tables 4.2.6.8 and 6.1.1.4'
H H 0.0000 0.0000 'International Tables Vol C Tables 4.2.6.8 and 6.1.1.4'
O O 0.0106 0.0060 'International Tables Vol C Tables 4.2.6.8 and 6.1.1.4'
As As 0.0499 2.0058 'International Tables Vol C Tables 4.2.6.8 and 6.1.1.4'
Ba Ba -0.3244 2.2819 'International Tables Vol C Tables 4.2.6.8 and 6.1.1.4'
N N 0.0061 0.0033 'International Tables Vol C Tables 4.2.6.8 and 6.1.1.4'

loop_
_geom_angle_atom_site_label_1
_geom_angle_atom_site_label_2
_geom_angle_atom_site_label_3
_geom_angle_site_symmetry_1
_geom_angle_site_symmetry_3
_geom_angle
_geom_angle_publ_flag
O1W Ba1 O2W . . 66.52(5) no
O1W Ba1 O11 . . 80.60(7) no
O1W Ba1 O1W . 2_656 133.03(7) no
O1W Ba1 O11 . 2_656 106.02(7) no
O1W Ba1 O12 . 3_656 76.71(7) no
O1W Ba1 O12 . 4_555 148.07(6) no
O2W Ba1 O11 . . 98.11(5) no
O1W Ba1 O2W 2_656 . 66.52(5) no
O2W Ba1 O11 . 2_656 98.11(5) no
O2W Ba1 O12 . 3_656 140.93(5) no
O2W Ba1 O12 . 4_555 140.93(5) no
O1W Ba1 O11 2_656 . 106.02(7) no
O11 Ba1 O11 . 2_656 163.77(7) no
O11 Ba1 O12 . 3_656 88.13(7) no
O11 Ba1 O12 . 4_555 79.25(6) no
O1W Ba1 O11 2_656 2_656 80.60(7) no
O1W Ba1 O12 2_656 3_656 148.07(6) no
O1W Ba1 O12 2_656 4_555 76.71(7) no
O11 Ba1 O12 2_656 3_656 79.25(6) no
O11 Ba1 O12 2_656 4_555 88.13(7) no
O12 Ba1 O12 3_656 4_555 78.13(7) no
O11 As1 O12 . . 115.03(11) no
O11 As1 O13 . . 107.67(10) no
O11 As1 C1 . . 112.60(12) no
O12 As1 O13 . . 104.29(11) no
O12 As1 C1 . . 110.54(12) no
O13 As1 C1 . . 105.91(12) no
Ba1 O11 As1 . . 130.25(11) no
Ba1 O12 As1 3_656 . 136.46(11) no
Ba1 O1W H11W . . 130(3) no
Ba1 O1W H12W . . 114(2) no
H11W O1W H12W . . 108(3) no
H21W O2W H21W . 2_656 105(4) no
Ba1 O2W H21W . 2_656 128(3) no
Ba1 O2W H21W . . 128(3) no
As1 O13 H13 . . 114(2) no
C4 N4 H41 . . 120(2) no
H41 N4 H42 . . 111(3) no
C4 N4 H42 . . 118(2) no
As1 C1 C6 . . 120.6(2) no
As1 C1 C2 . . 119.5(2) no
C2 C1 C6 . . 119.8(3) no
C1 C2 C3 . . 119.9(3) no
C2 C3 C4 . . 121.2(3) no
N4 C4 C5 . . 120.7(3) no
N4 C4 C3 . . 121.1(3) no
C3 C4 C5 . . 118.2(3) no
C4 C5 C6 . . 120.8(3) no
C1 C6 C5 . . 120.2(3) no
C1 C2 H2 . . 120.00 no
C3 C2 H2 . . 120.00 no
C2 C3 H3 . . 119.00 no
C4 C3 H3 . . 119.00 no
C4 C5 H5 . . 120.00 no
C6 C5 H5 . . 120.00 no
C1 C6 H6 . . 120.00 no
C5 C6 H6 . . 120.00 no

loop_
_geom_bond_atom_site_label_1
_geom_bond_atom_site_label_2
_geom_bond_site_symmetry_2
_geom_bond_distance
_geom_bond_publ_flag
Ba1 O1W . 2.774(2) yes
Ba1 O2W . 2.779(4) yes
Ba1 O11 . 2.706(2) yes
Ba1 O1W 2_656 2.774(2) yes
Ba1 O11 2_656 2.706(2) yes
Ba1 O12 3_656 2.694(2) yes
Ba1 O12 4_555 2.694(2) yes
As1 O11 . 1.667(2) no
As1 O12 . 1.668(2) no
As1 O13 . 1.749(2) no
As1 C1 . 1.897(3) no
O1W H11W . 0.88(2) no
O1W H12W . 0.86(3) no
O2W H21W . 0.87(4) no
O2W H21W 2_656 0.87(4) no
O13 H13 . 0.87(2) no
N4 C4 . 1.382(4) no
N4 H41 . 0.87(3) no
N4 H42 . 0.88(3) no
C1 C2 . 1.395(4) no
C1 C6 . 1.384(4) no
C2 C3 . 1.383(5) no
C3 C4 . 1.398(4) no
C4 C5 . 1.400(4) no
C5 C6 . 1.390(5) no
C2 H2 . 0.9500 no
C3 H3 . 0.9500 no
C5 H5 . 0.9500 no
C6 H6 . 0.9500 no

loop_
_geom_hbond_atom_site_label_D
_geom_hbond_atom_site_label_H
_geom_hbond_atom_site_label_A
_geom_hbond_site_symmetry_A
_geom_hbond_distance_DH
_geom_hbond_distance_HA
_geom_hbond_distance_DA
_geom_hbond_angle_DHA
_geom_hbond_publ_flag
O1W H11W O11 3_666 0.88(2) 1.87(2) 2.738(3) 168(4) yes
O1W H12W O13 3_656 0.86(3) 2.13(3) 2.902(3) 149(3) yes
O13 H13 O12 4_555 0.87(2) 1.77(2) 2.626(3) 167(3) yes
O2W H21W O11 3_666 0.87(4) 2.46(4) 3.229(2) 149(3) yes
N4 H41 O1W 5_444 0.87(3) 2.23(3) 3.092(4) 171(3) yes
N4 H42 O13 6_655 0.88(3) 2.37(3) 3.241(4) 170(3) yes

loop_
_geom_torsion_atom_site_label_1
_geom_torsion_atom_site_label_2
_geom_torsion_atom_site_label_3
_geom_torsion_atom_site_label_4
_geom_torsion_site_symmetry_1
_geom_torsion_site_symmetry_4
_geom_torsion
_geom_torsion_publ_flag
O1W Ba1 O11 As1 . . -129.08(16) no
O2W Ba1 O11 As1 . . 166.49(14) no
O1W Ba1 O11 As1 2_656 . 98.70(15) no
O12 Ba1 O11 As1 3_656 . -52.24(15) no
O12 Ba1 O11 As1 4_555 . 26.03(14) no
O12 As1 O11 Ba1 . . 113.92(14) no
O13 As1 O11 Ba1 . . -1.84(18) no
C1 As1 O11 Ba1 . . -118.21(16) no
O11 As1 O12 Ba1 . 3_656 -106.90(17) no
O13 As1 O12 Ba1 . 3_656 10.78(18) no
C1 As1 O12 Ba1 . 3_656 124.21(17) no
O11 As1 C1 C2 . . -158.6(2) no
O11 As1 C1 C6 . . 25.7(3) no
O12 As1 C1 C2 . . -28.4(3) no
O12 As1 C1 C6 . . 155.9(2) no
O13 As1 C1 C2 . . 84.0(3) no
O13 As1 C1 C6 . . -91.7(3) no
As1 C1 C2 C3 . . -173.9(2) no
C6 C1 C2 C3 . . 1.9(5) no
As1 C1 C6 C5 . . 173.8(2) no
C2 C1 C6 C5 . . -1.9(5) no
C1 C2 C3 C4 . . -0.1(5) no
C2 C3 C4 N4 . . 176.0(3) no
C2 C3 C4 C5 . . -1.7(5) no
N4 C4 C5 C6 . . -176.0(3) no
C3 C4 C5 C6 . . 1.7(5) no
C4 C5 C6 C1 . . 0.1(5) no
